data_4037623
loop_
_publ_author_name
'Feng, Weiqiang'
'Su, Qiang'
'Ma, Yao'
'Dzolic, Zoran'
'Huang, Fei'
'Wang, Zhiming'
'Chen, Shuming'
'Tang, Ben Zhong'

_publ_section_title
;
 Tetraphenylbenzosilole: An AIE Building Block for Deep-blue Emitters with
 High Performance in Non-doped Spin-coating OLEDs.
;
_journal_name_full 'The Journal of organic chemistry'
_journal_paper_doi 10.1021/acs.joc.9b02383
_journal_year 2019
_chemical_formula_moiety 'C32 H22 F2 Si'
_chemical_formula_sum 'C32 H22 F2 Si'
_chemical_formula_weight 472.58
_space_group_crystal_system triclinic
_space_group_IT_number 2
_space_group_name_Hall '-P 1'
_space_group_name_H-M_alt 'P -1'
_atom_sites_solution_hydrogens geom
_atom_sites_solution_primary dual
_audit_creation_date 2018-12-28
_audit_creation_method
;
Olex2 1.2
(compiled 2018.05.29 svn.r3508 for OlexSys, GUI svn.r5506)
;
_cell_angle_alpha 81.981(2)
_cell_angle_beta 79.040(2)
_cell_angle_gamma 82.220(2)
_cell_formula_units_Z 2
_cell_length_a 7.20920(10)
_cell_length_b 10.1801(2)
_cell_length_c 17.1836(4)
_cell_measurement_reflns_used 8279
_cell_measurement_temperature 149.99(10)
_cell_measurement_theta_max 73.2710
_cell_measurement_theta_min 2.6950
_cell_volume 1218.29(4)
_computing_cell_refinement 'CrysAlisPro 1.171.39.44a (Rigaku OD, 2018)'
_computing_data_collection 'CrysAlisPro 1.171.39.44a (Rigaku OD, 2018)'
_computing_data_reduction 'CrysAlisPro 1.171.39.44a (Rigaku OD, 2018)'
_computing_molecular_graphics 'Olex2 (Dolomanov et al., 2009)'
_computing_publication_material 'Olex2 (Dolomanov et al., 2009)'
_computing_structure_refinement 'ShelXL (Sheldrick, 2015)'
_computing_structure_solution 'ShelXT (Sheldrick, 2015)'
_diffrn_ambient_environment N~2~
_diffrn_ambient_temperature 149.99(10)
_diffrn_detector 'CCD plate'
_diffrn_measured_fraction_theta_full 0.980
_diffrn_measured_fraction_theta_max 0.980
_diffrn_measurement_details
;
List of Runs (angles in degrees, time in seconds):

  # Type    Start    End  Width  t~exp~   \w     \q     \k     \f   Frames
--------------------------------------------------------------------------
  1  \w    -13.00  12.00   0.50    0.50    --    0.00 -72.00-120.00   50
  2  \w     23.00  89.00   0.50    0.50    --    0.00  57.00  60.00  132
  3  \w    -44.00 -17.00   0.50    0.50    --    0.00 -72.00-120.00   54
  4  \w    -14.00  18.00   0.50    0.50    --    0.00  57.00  60.00   64
  5  \w     -7.00  40.00   0.50    0.50    --    5.00  57.00 -90.00   94
  6  \w      0.00  72.00   0.50    0.50    --    5.00  38.00-150.00  144
  7  \w   -105.00 -41.00   0.50    0.50    --  -98.80  72.00   0.00  128
  8  \w    -61.00  -9.00   0.50    0.50    --  -98.80  38.00-150.00  104
  9  \w    -84.00 -47.00   0.50    0.50    --  -98.80  72.00 -90.00   74
 10  \w    -93.00  -9.00   0.50    0.50    --  -98.80  19.00   0.00  168
 11  \w   -109.00 -83.00   0.50    0.50    --  -98.80  72.00  60.00   52
 12  \w    -81.00 -27.00   0.50    0.50    --  -98.80  72.00-120.00  108
 13  \w    -70.00 -44.00   0.50    0.50    --  -98.80  72.00-180.00   52
 14  \w    -91.00 -65.00   0.50    0.50    --  -98.80  38.00-150.00   52
 15  \w   -110.00 -65.00   0.50    0.50    --  -98.80  72.00  30.00   90
 16  \w   -111.00 -78.00   0.50    0.50    --  -98.80  72.00-180.00   66
 17  \w    -63.00 -16.00   0.50    0.50    --  -98.80  72.00 150.00   94
 18  \w   -113.00 -59.00   0.50    0.50    --  -98.80  72.00 -30.00  108
 19  \w   -113.00 -67.00   0.50    0.50    --  -98.80  72.00 150.00   92
 20  \w   -109.00 -15.00   0.50    0.50    --  -98.80  72.00  90.00  188
 21  \w   -113.00 -46.00   0.50    0.50    --  -98.80  57.00  90.00  134
 22  \w    -38.00 -12.00   0.50    0.50    --  -98.80  57.00  90.00   52
 23  \w   -103.00 -39.00   0.50    0.50    --  -98.80  72.00-150.00  128
 24  \w   -183.00 -11.00   0.50    0.50    --  -98.80   0.00   0.00  344
;
_diffrn_measurement_device 'four-circle diffractometer'
_diffrn_measurement_device_type 'XtaLAB AFC12 (RCD3): Kappa single'
_diffrn_measurement_method '\w scans'
_diffrn_orient_matrix_type 'CrysAlisPro convention (1999,Acta A55,543-557)'
_diffrn_orient_matrix_UB_11 -0.0534555000
_diffrn_orient_matrix_UB_12 0.1363523000
_diffrn_orient_matrix_UB_13 0.0323514000
_diffrn_orient_matrix_UB_21 0.0202111000
_diffrn_orient_matrix_UB_22 0.0704404000
_diffrn_orient_matrix_UB_23 -0.0860702000
_diffrn_orient_matrix_UB_31 -0.2114554000
_diffrn_orient_matrix_UB_32 -0.0098995000
_diffrn_orient_matrix_UB_33 0.0002199000
_diffrn_radiation_monochromator mirror
_diffrn_radiation_probe x-ray
_diffrn_radiation_type CuK\a
_diffrn_radiation_wavelength 1.54184
_diffrn_reflns_av_R_equivalents 0.0162
_diffrn_reflns_av_unetI/netI 0.0200
_diffrn_reflns_Laue_measured_fraction_full 0.980
_diffrn_reflns_Laue_measured_fraction_max 0.980
_diffrn_reflns_limit_h_max 4
_diffrn_reflns_limit_h_min -8
_diffrn_reflns_limit_k_max 9
_diffrn_reflns_limit_k_min -12
_diffrn_reflns_limit_l_max 20
_diffrn_reflns_limit_l_min -20
_diffrn_reflns_number 10137
_diffrn_reflns_point_group_measured_fraction_full 0.980
_diffrn_reflns_point_group_measured_fraction_max 0.980
_diffrn_reflns_theta_full 67.073
_diffrn_reflns_theta_max 67.073
_diffrn_reflns_theta_min 2.637
_diffrn_source 'Rotating-anode X-ray tube (dual wavelength)'
_diffrn_source_type 'Rigaku (Cu) X-ray DW Source'
_exptl_absorpt_coefficient_mu 1.126
_exptl_absorpt_correction_T_max 1.00000
_exptl_absorpt_correction_T_min 0.78694
_exptl_absorpt_correction_type multi-scan
_exptl_absorpt_process_details
;
CrysAlisPro 1.171.39.44a (Rigaku Oxford Diffraction, 2018)
Empirical absorption correction using spherical harmonics,
 implemented in SCALE3 ABSPACK scaling algorithm.
;
_exptl_crystal_density_diffrn 1.288
_exptl_crystal_description block
_exptl_crystal_F_000 492
_exptl_crystal_size_max 0.2
_exptl_crystal_size_mid 0.1
_exptl_crystal_size_min 0.06
_refine_diff_density_max 0.258
_refine_diff_density_min -0.347
_refine_diff_density_rms 0.047
_refine_ls_extinction_method none
_refine_ls_goodness_of_fit_ref 1.034
_refine_ls_hydrogen_treatment constr
_refine_ls_matrix_type full
_refine_ls_number_parameters 316
_refine_ls_number_reflns 4268
_refine_ls_number_restraints 0
_refine_ls_restrained_S_all 1.034
_refine_ls_R_factor_all 0.0347
_refine_ls_R_factor_gt 0.0335
_refine_ls_shift/su_max 0.001
_refine_ls_shift/su_mean 0.000
_refine_ls_structure_factor_coef Fsqd
_refine_ls_weighting_details 'w=1/[\s^2^(Fo^2^)+(0.0445P)^2^+0.5557P] where P=(Fo^2^+2Fc^2^)/3'
_refine_ls_weighting_scheme calc
_refine_ls_wR_factor_gt 0.0884
_refine_ls_wR_factor_ref 0.0893
_reflns_Friedel_coverage 0.000
_reflns_number_gt 4054
_reflns_number_total 4268
_reflns_threshold_expression 'I > 2\s(I)'
_cod_data_source_file jo9b02383_si_003.cif
_cod_data_source_block of
_cod_database_code 4037623
_shelx_shelxl_version_number 2018/3
_shelx_space_group_comment
;
The symmetry employed for this shelxl refinement is uniquely defined
by the following loop, which should always be used as a source of
symmetry information in preference to the above space-group names.
They are only intended as comments.
;
_reflns_odcompleteness_completeness 98.05
_reflns_odcompleteness_iscentric 1
_reflns_odcompleteness_theta 66.97
_olex2_refinement_description
;
1. Fixed Uiso
 At 1.2 times of:
  All C(H) groups
2.a Aromatic/amide H refined with riding coordinates:
 C00B(H00B), C00D(H00D), C00E(H00E), C00F(H00F), C00G(H00G), C00H(H00H),
 C00I(H00I), C00J(H00J), C00L(H00L), C00M(H00M), C00N(H00N), C00O(H00O),
 C00P(H00P), C00Q(H00Q), C00R(H00R), C00S(H00S), C00T(H00T), C00V(H00V),
 C00W(H00W), C00X(H00X), C00Y(H00Y), C00Z(H00Z)
;
_olex2_submission_special_instructions 'No special instructions were received'
_oxdiff_exptl_absorpt_empirical_details
;
Empirical correction (ABSPACK) includes:
- Absorption correction using spherical harmonics
- Frame scaling
;
_oxdiff_exptl_absorpt_empirical_full_max 1.285
_oxdiff_exptl_absorpt_empirical_full_min 0.782

loop_
_space_group_symop_operation_xyz
'x, y, z'
'-x, -y, -z'

loop_
_atom_site_label
_atom_site_type_symbol
_atom_site_fract_x
_atom_site_fract_y
_atom_site_fract_z
_atom_site_U_iso_or_equiv
_atom_site_adp_type
_atom_site_occupancy
_atom_site_site_symmetry_order
_atom_site_calc_flag
_atom_site_refinement_flags_posn
Si01 Si 0.30305(5) 0.44002(3) 0.79477(2) 0.01872(11) Uani 1 1 d .
F2 F 0.55940(16) 0.11326(9) 0.37077(5) 0.0448(3) Uani 1 1 d .
F1 F 1.07376(14) -0.02856(10) 0.75844(7) 0.0519(3) Uani 1 1 d .
C004 C 0.61219(18) 0.24443(13) 0.72107(7) 0.0201(3) Uani 1 1 d .
C005 C 0.11841(18) 0.51029(13) 0.73322(8) 0.0207(3) Uani 1 1 d .
C006 C 0.40809(18) 0.57549(13) 0.82893(7) 0.0204(3) Uani 1 1 d .
C007 C 0.44045(18) 0.34031(13) 0.71360(8) 0.0204(3) Uani 1 1 d .
C008 C 0.16184(18) 0.44996(13) 0.66170(8) 0.0210(3) Uani 1 1 d .
C009 C 0.39885(19) 0.29153(13) 0.57770(8) 0.0219(3) Uani 1 1 d .
C00A C 0.34100(19) 0.35655(13) 0.65273(8) 0.0204(3) Uani 1 1 d .
C00B C 0.52168(19) 0.54971(14) 0.88863(8) 0.0230(3) Uani 1 1 d .
H00B H 0.551464 0.462231 0.910386 0.028 Uiso 1 1 calc R
C00C C 0.20900(19) 0.32466(13) 0.88433(8) 0.0221(3) Uani 1 1 d .
C00D C 0.2956(2) 0.19597(14) 0.90399(8) 0.0266(3) Uani 1 1 d .
H00D H 0.407050 0.164329 0.871889 0.032 Uiso 1 1 calc R
C00E C 0.36454(19) 0.70866(13) 0.79859(8) 0.0229(3) Uani 1 1 d .
H00E H 0.288558 0.728276 0.759460 0.028 Uiso 1 1 calc R
C00F C -0.04091(19) 0.60357(14) 0.74541(8) 0.0241(3) Uani 1 1 d .
H00F H -0.068153 0.645632 0.791607 0.029 Uiso 1 1 calc R
C00G C 0.7515(2) 0.27555(14) 0.75936(9) 0.0263(3) Uani 1 1 d .
H00G H 0.739406 0.359147 0.776957 0.032 Uiso 1 1 calc R
C00H C 0.4323(2) 0.81203(14) 0.82564(9) 0.0276(3) Uani 1 1 d .
H00H H 0.401682 0.899893 0.804733 0.033 Uiso 1 1 calc R
C00I C 0.2876(2) 0.20315(14) 0.55863(8) 0.0257(3) Uani 1 1 d .
H00I H 0.175511 0.184549 0.592910 0.031 Uiso 1 1 calc R
C00J C 0.5898(2) 0.65311(15) 0.91546(8) 0.0267(3) Uani 1 1 d .
H00J H 0.665398 0.634625 0.954768 0.032 Uiso 1 1 calc R
C00K C 0.5069(2) 0.17257(14) 0.43921(8) 0.0303(3) Uani 1 1 d .
C00L C 0.0407(2) 0.36783(15) 0.93405(8) 0.0280(3) Uani 1 1 d .
H00L H -0.020353 0.452762 0.922191 0.034 Uiso 1 1 calc R
C00M C 0.3420(2) 0.14229(14) 0.48886(9) 0.0292(3) Uani 1 1 d .
H00M H 0.268348 0.082645 0.476292 0.035 Uiso 1 1 calc R
C00N C 0.6333(2) 0.11735(14) 0.69600(9) 0.0266(3) Uani 1 1 d .
H00N H 0.541310 0.094000 0.670773 0.032 Uiso 1 1 calc R
C00O C 0.5454(2) 0.78414(15) 0.88374(9) 0.0285(3) Uani 1 1 d .
H00O H 0.591899 0.853278 0.901604 0.034 Uiso 1 1 calc R
C00P C -0.1195(2) 0.57166(14) 0.61997(9) 0.0274(3) Uani 1 1 d .
H00P H -0.201144 0.590656 0.582998 0.033 Uiso 1 1 calc R
C00Q C -0.1599(2) 0.63435(14) 0.68878(9) 0.0265(3) Uani 1 1 d .
H00Q H -0.266300 0.696837 0.697148 0.032 Uiso 1 1 calc R
C00R C 0.0417(2) 0.48075(14) 0.60554(8) 0.0251(3) Uani 1 1 d .
H00R H 0.069127 0.440673 0.558617 0.030 Uiso 1 1 calc R
C00S C 0.5652(2) 0.31877(14) 0.52542(8) 0.0274(3) Uani 1 1 d .
H00S H 0.640662 0.377687 0.537540 0.033 Uiso 1 1 calc R
C00T C 0.2179(2) 0.11457(15) 0.97069(9) 0.0321(3) Uani 1 1 d .
H00T H 0.277679 0.029324 0.982815 0.038 Uiso 1 1 calc R
C00U C 0.9224(2) 0.06156(15) 0.74575(9) 0.0314(3) Uani 1 1 d .
C00V C 0.6207(2) 0.25914(15) 0.45514(9) 0.0324(3) Uani 1 1 d .
H00V H 0.731783 0.277619 0.420098 0.039 Uiso 1 1 calc R
C00W C -0.0367(2) 0.28651(16) 1.00065(9) 0.0335(3) Uani 1 1 d .
H00W H -0.148411 0.317304 1.032912 0.040 Uiso 1 1 calc R
C00X C 0.9081(2) 0.18476(15) 0.77195(10) 0.0323(3) Uani 1 1 d .
H00X H 1.000683 0.206687 0.797376 0.039 Uiso 1 1 calc R
C00Y C 0.7888(2) 0.02564(14) 0.70810(9) 0.0325(3) Uani 1 1 d .
H00Y H 0.802182 -0.058434 0.691030 0.039 Uiso 1 1 calc R
C00Z C 0.0518(2) 0.15972(16) 1.01921(9) 0.0334(3) Uani 1 1 d .
H00Z H 0.000176 0.105238 1.063934 0.040 Uiso 1 1 calc R

loop_
_atom_site_aniso_label
_atom_site_aniso_U_11
_atom_site_aniso_U_22
_atom_site_aniso_U_33
_atom_site_aniso_U_23
_atom_site_aniso_U_13
_atom_site_aniso_U_12
Si01 0.01876(19) 0.01956(19) 0.01847(18) -0.00508(13) -0.00491(13) 0.00087(13)
F2 0.0788(7) 0.0317(5) 0.0228(4) -0.0131(4) -0.0020(4) -0.0017(5)
F1 0.0388(6) 0.0400(6) 0.0792(8) -0.0132(5) -0.0295(5) 0.0207(4)
C004 0.0195(7) 0.0207(6) 0.0196(6) -0.0029(5) -0.0034(5) -0.0003(5)
C005 0.0200(7) 0.0204(6) 0.0217(6) -0.0027(5) -0.0042(5) -0.0014(5)
C006 0.0180(6) 0.0238(7) 0.0189(6) -0.0060(5) -0.0008(5) -0.0004(5)
C007 0.0211(7) 0.0184(6) 0.0217(6) -0.0041(5) -0.0038(5) -0.0008(5)
C008 0.0206(7) 0.0197(6) 0.0223(6) -0.0024(5) -0.0038(5) -0.0008(5)
C009 0.0261(7) 0.0188(6) 0.0208(6) -0.0033(5) -0.0084(5) 0.0050(5)
C00A 0.0213(7) 0.0185(6) 0.0215(6) -0.0036(5) -0.0041(5) -0.0003(5)
C00B 0.0222(7) 0.0241(7) 0.0223(6) -0.0037(5) -0.0040(5) 0.0003(5)
C00C 0.0235(7) 0.0246(7) 0.0216(6) -0.0071(5) -0.0079(5) -0.0043(5)
C00D 0.0263(7) 0.0275(7) 0.0269(7) -0.0053(6) -0.0051(6) -0.0028(6)
C00E 0.0217(7) 0.0250(7) 0.0221(6) -0.0035(5) -0.0051(5) -0.0003(5)
C00F 0.0219(7) 0.0245(7) 0.0251(7) -0.0059(5) -0.0019(5) 0.0002(5)
C00G 0.0259(7) 0.0220(7) 0.0331(7) -0.0072(6) -0.0093(6) -0.0002(5)
C00H 0.0277(7) 0.0220(7) 0.0327(8) -0.0037(6) -0.0049(6) -0.0017(5)
C00I 0.0290(7) 0.0235(7) 0.0253(7) -0.0037(5) -0.0088(6) 0.0009(5)
C00J 0.0226(7) 0.0349(8) 0.0252(7) -0.0087(6) -0.0079(5) -0.0019(6)
C00K 0.0510(9) 0.0197(7) 0.0191(7) -0.0061(5) -0.0075(6) 0.0059(6)
C00L 0.0292(8) 0.0274(7) 0.0272(7) -0.0062(6) -0.0035(6) -0.0015(6)
C00M 0.0425(9) 0.0205(7) 0.0278(7) -0.0054(6) -0.0154(6) 0.0007(6)
C00N 0.0284(7) 0.0229(7) 0.0311(7) -0.0065(6) -0.0123(6) 0.0007(6)
C00O 0.0265(7) 0.0287(7) 0.0332(8) -0.0119(6) -0.0047(6) -0.0054(6)
C00P 0.0252(7) 0.0291(7) 0.0285(7) -0.0005(6) -0.0118(6) 0.0021(6)
C00Q 0.0209(7) 0.0238(7) 0.0328(7) -0.0025(6) -0.0049(5) 0.0038(5)
C00R 0.0274(7) 0.0266(7) 0.0218(6) -0.0047(5) -0.0074(5) 0.0018(6)
C00S 0.0315(8) 0.0235(7) 0.0271(7) -0.0062(6) -0.0034(6) -0.0022(6)
C00T 0.0396(9) 0.0252(7) 0.0329(8) -0.0009(6) -0.0106(6) -0.0053(6)
C00U 0.0244(7) 0.0279(8) 0.0403(8) -0.0022(6) -0.0106(6) 0.0084(6)
C00V 0.0409(9) 0.0271(7) 0.0251(7) -0.0041(6) 0.0035(6) -0.0009(6)
C00W 0.0303(8) 0.0405(9) 0.0291(8) -0.0082(6) 0.0029(6) -0.0086(6)
C00X 0.0242(8) 0.0329(8) 0.0433(9) -0.0059(7) -0.0153(6) -0.0004(6)
C00Y 0.0376(9) 0.0213(7) 0.0400(8) -0.0084(6) -0.0134(7) 0.0064(6)
C00Z 0.0403(9) 0.0353(8) 0.0269(7) -0.0007(6) -0.0040(6) -0.0172(7)

loop_
_atom_type_symbol
_atom_type_description
_atom_type_scat_dispersion_real
_atom_type_scat_dispersion_imag
_atom_type_scat_source
C C 0.0181 0.0091 'International Tables Vol C Tables 4.2.6.8 and 6.1.1.4'
H H 0.0000 0.0000 'International Tables Vol C Tables 4.2.6.8 and 6.1.1.4'
F F 0.0727 0.0534 'International Tables Vol C Tables 4.2.6.8 and 6.1.1.4'
Si Si 0.2541 0.3302 'International Tables Vol C Tables 4.2.6.8 and 6.1.1.4'

loop_
_geom_angle_atom_site_label_1
_geom_angle_atom_site_label_2
_geom_angle_atom_site_label_3
_geom_angle
C005 Si01 C006 111.26(6)
C005 Si01 C007 92.06(6)
C005 Si01 C00C 112.64(6)
C006 Si01 C007 121.26(6)
C006 Si01 C00C 108.80(6)
C00C Si01 C007 110.00(6)
C00G C004 C007 120.06(12)
C00G C004 C00N 117.88(12)
C00N C004 C007 121.88(12)
C008 C005 Si01 107.71(9)
C00F C005 Si01 132.90(10)
C00F C005 C008 119.39(12)
C00B C006 Si01 122.19(10)
C00E C006 Si01 119.95(10)
C00E C006 C00B 117.73(12)
C004 C007 Si01 125.02(9)
C00A C007 Si01 108.48(9)
C00A C007 C004 125.87(12)
C005 C008 C00A 115.11(11)
C00R C008 C005 119.90(12)
C00R C008 C00A 124.98(12)
C00I C009 C00A 120.87(12)
C00S C009 C00A 120.38(12)
C00S C009 C00I 118.75(12)
C007 C00A C008 116.43(11)
C007 C00A C009 125.37(12)
C008 C00A C009 118.18(11)
C00J C00B C006 120.84(13)
C00D C00C Si01 123.77(11)
C00D C00C C00L 117.49(13)
C00L C00C Si01 118.73(10)
C00T C00D C00C 121.12(14)
C00H C00E C006 121.38(12)
C005 C00F C00Q 120.35(12)
C00X C00G C004 121.60(13)
C00O C00H C00E 119.85(13)
C00M C00I C009 120.80(14)
C00B C00J C00O 120.09(13)
F2 C00K C00M 118.11(14)
F2 C00K C00V 118.74(14)
C00V C00K C00M 123.15(13)
C00W C00L C00C 121.35(14)
C00K C00M C00I 118.26(13)
C00Y C00N C004 121.21(13)
C00H C00O C00J 120.10(13)
C00Q C00P C00R 120.80(13)
C00P C00Q C00F 119.85(12)
C00P C00R C008 119.66(13)
C009 C00S C00V 121.01(13)
C00Z C00T C00D 120.35(14)
F1 C00U C00X 118.70(14)
F1 C00U C00Y 118.70(13)
C00Y C00U C00X 122.60(13)
C00K C00V C00S 118.03(14)
C00Z C00W C00L 120.21(14)
C00U C00X C00G 118.14(13)
C00U C00Y C00N 118.57(14)
C00W C00Z C00T 119.49(14)

loop_
_geom_bond_atom_site_label_1
_geom_bond_atom_site_label_2
_geom_bond_distance
Si01 C005 1.8625(13)
Si01 C006 1.8702(14)
Si01 C007 1.8853(13)
Si01 C00C 1.8765(14)
F2 C00K 1.3631(16)
F1 C00U 1.3580(16)
C004 C007 1.4834(17)
C004 C00G 1.3918(19)
C004 C00N 1.3998(19)
C005 C008 1.4134(18)
C005 C00F 1.3905(18)
C006 C00B 1.4063(19)
C006 C00E 1.3994(19)
C007 C00A 1.3565(18)
C008 C00A 1.4930(17)
C008 C00R 1.3929(19)
C009 C00A 1.4944(18)
C009 C00I 1.392(2)
C009 C00S 1.391(2)
C00B C00J 1.3870(19)
C00C C00D 1.398(2)
C00C C00L 1.400(2)
C00D C00T 1.389(2)
C00E C00H 1.3871(19)
C00F C00Q 1.393(2)
C00G C00X 1.389(2)
C00H C00O 1.382(2)
C00I C00M 1.392(2)
C00J C00O 1.388(2)
C00K C00M 1.370(2)
C00K C00V 1.369(2)
C00L C00W 1.387(2)
C00N C00Y 1.387(2)
C00P C00Q 1.385(2)
C00P C00R 1.3896(19)
C00S C00V 1.394(2)
C00T C00Z 1.385(2)
C00U C00X 1.375(2)
C00U C00Y 1.370(2)
C00W C00Z 1.384(2)
